data_1569055
loop_
_publ_author_name
'Zhang, Zhi-Xin'
'Liu, Li-Gao'
'Liu, Yi-Xi'
'Lin, Jian'
'Lu, Xin'
'Ye, Long-Wu'
'Zhou, Bo'

_publ_section_title
;
 Organocatalytic intramolecular (4 + 2) annulation of enals with ynamides:
 atroposelective synthesis of axially chiral 7-aryl indolines.
;
_journal_issue 22
_journal_name_full 'Chemical science'
_journal_page_first 5918
_journal_page_last 5924
_journal_paper_doi 10.1039/d3sc01880f
_journal_volume 14
_journal_year 2023
_chemical_formula_moiety 'C26 H20 F3 N O5 S2'
_chemical_formula_sum 'C26 H20 F3 N O5 S2'
_chemical_formula_weight 547.55
_space_group_crystal_system monoclinic
_space_group_IT_number 4
_space_group_name_Hall 'P 2yb'
_space_group_name_H-M_alt 'P 1 21 1'
_atom_sites_solution_hydrogens geom
_atom_sites_solution_primary dual
_audit_creation_date 2021-11-29
_audit_creation_method
;
Olex2 1.2
(compiled 2018.05.29 svn.r3508 for OlexSys, GUI svn.r5506)
;
_audit_update_record
;
2023-01-06 deposited with the CCDC.	2023-05-05 downloaded from the CCDC.
;
_cell_angle_alpha 90
_cell_angle_beta 91.455(2)
_cell_angle_gamma 90
_cell_formula_units_Z 2
_cell_length_a 6.99780(10)
_cell_length_b 14.4109(3)
_cell_length_c 12.2598(2)
_cell_measurement_reflns_used 18576
_cell_measurement_temperature 99.9(7)
_cell_measurement_theta_max 75.1490
_cell_measurement_theta_min 3.6310
_cell_volume 1235.94(4)
_computing_cell_refinement 'CrysAlisPro 1.171.41.110a (Rigaku OD, 2021)'
_computing_data_collection 'CrysAlisPro 1.171.41.110a (Rigaku OD, 2021)'
_computing_data_reduction 'CrysAlisPro 1.171.41.110a (Rigaku OD, 2021)'
_computing_molecular_graphics 'Olex2 (Dolomanov et al., 2009)'
_computing_publication_material 'Olex2 (Dolomanov et al., 2009)'
_computing_structure_refinement 'ShelXL (Sheldrick, 2015)'
_computing_structure_solution 'ShelXT (Sheldrick, 2015)'
_diffrn_ambient_environment N~2~
_diffrn_ambient_temperature 99.9(7)
_diffrn_detector 'Hybrid Pixel Array Detector'
_diffrn_detector_area_resol_mean 10.0000
_diffrn_detector_type HyPix
_diffrn_measured_fraction_theta_full 0.999
_diffrn_measured_fraction_theta_max 0.958
_diffrn_measurement_details
;
List of Runs (angles in degrees, time in seconds):

  # Type    Start    End  Width  t~exp~   \w     \q     \k     \f   Frames
#--------------------------------------------------------------------------
  1  \w     76.00 119.00   0.50    0.15    --  109.59  18.00 -24.00   86
  2  \w    127.00 154.00   0.50    0.15    --  109.59  18.00 -24.00   54
  3  \w     84.00 119.00   0.50    0.05    --   43.09  18.00 -24.00   70
  4  \w     52.00  82.00   0.50    0.05    --   43.09  18.00 -24.00   60
  5  \w     22.00  84.00   0.50    0.05    --   43.09  57.00  30.00  124
  6  \w    -86.00 -42.00   0.50    0.05    --  -43.09 -18.00 167.00   88
  7  \w   -117.00 -71.00   0.50    0.05    --  -43.09 -77.00  90.00   92
  8  \w    -65.00 -14.00   0.50    0.05    --  -43.09 -77.00  90.00  102
  9  \w    -87.00 -17.00   0.50    0.05    --  -43.09 -64.00 142.03  140
 10  \w    -69.00 -14.00   0.50    0.05    --  -43.09 -77.00  30.00  110
 11  \w   -118.00 -74.00   0.50    0.05    --  -43.09 -77.00  30.00   88
 12  \w    -73.00 -12.00   0.50    0.05    --  -43.09 -77.00 -60.00  122
 13  \w    -79.00 -12.00   0.50    0.05    --  -43.09 -77.00-150.00  134
 14  \w    -95.00 -57.00   0.50    0.05    --  -43.09 -57.00-120.00   76
 15  \w    -56.00 -19.00   0.50    0.05    --  -43.09 -57.00-120.00   74
 16  \w   -120.00 -87.00   0.50    0.05    --  -43.09 -18.00 167.00   66
 17  \w    -76.00 -19.00   0.50    0.05    --  -43.09 -37.00  90.00  114
 18  \w     -9.00  37.00   0.50    0.05    --  -43.09  18.00 -24.00   92
 19  \w   -100.00 -31.00   0.50    0.15    --  -96.00  77.00 -60.00  138
 20  \w   -101.00 -32.00   0.50    0.15    --  -96.00  77.00-120.00  138
 21  \w   -103.00 -46.00   0.50    0.15    --  -96.00  77.00  90.00  114
 22  \w    -89.00 -50.00   0.50    0.15    --  -96.00 125.00 120.00   78
 23  \w      5.00  31.00   0.50    0.05    --   43.09  95.00 -10.69   52
 24  \w      4.00  29.00   0.50    0.05    --   43.09  95.00 157.47   50
 25  \w     61.00 124.00   0.50    0.05    --   43.09 178.00-150.00  126
 26  \w    -38.00   0.00   0.50    0.05    --   43.09 -18.00 167.00   76
 27  \w     38.00  80.00   0.50    0.15    --  109.59-125.00 120.00   84
 28  \w     84.00 114.00   0.50    0.15    --  109.59-125.00 120.00   60
 29  \w     62.00 115.00   0.50    0.15    --  109.59-125.00 150.00  106
 30  \w     57.00 119.00   0.50    0.05    --   43.09-178.00  60.00  124
 31  \w     64.00 111.00   0.50    0.15    --  109.59-125.00  30.00   94
 32  \w     60.00 108.00   0.50    0.15    --  109.59-125.00   0.00   96
 33  \w     43.00  88.00   0.50    0.15    --  109.59 -94.00  30.00   90
 34  \w     72.00 116.00   0.50    0.15    --  109.59-125.00 -60.00   88
 35  \w     81.00 116.00   0.50    0.15    --  109.59-125.00-120.00   70
 36  \w     46.00  77.00   0.50    0.15    --  109.59-125.00-120.00   62
 37  \w   -168.00-141.00   0.50    0.15    --  -96.00 -81.00 -34.74   54
 38  \w   -146.00-119.00   0.50    0.15    --  -96.00 -83.00 109.17   54
 39  \w    -94.00 -62.00   0.50    0.15    --  -96.00 -83.00 109.17   64
 40  \w    -88.00 -63.00   0.50    0.15    --  -96.00 -82.00 152.76   50
 41  \w    -89.00 -62.00   0.50    0.15    --  -96.00 -83.00 -43.92   54
 42  \w   -103.00 -63.00   0.50    0.15    --  -96.00 -82.00-103.18   80
 43  \w   -160.00-112.00   0.50    0.15    --  -96.00 -82.00-103.18   96
 44  \w   -168.00-116.00   0.50    0.15    --  -96.00 -82.00-178.36  104
 45  \w    -90.00 -63.00   0.50    0.15    --  -96.00 -82.00-178.36   54
 46  \w   -118.00 -62.00   0.50    0.05    --  -43.09-178.00-180.00  112
 47  \w    -90.00 -63.00   0.50    0.15    --  -96.00 -81.00 -34.74   54
 48  \w    -98.00 -65.00   0.50    0.15    --  -96.00 -77.00  60.00   66
 49  \w   -170.00 -65.00   0.50    0.15    --  -96.00 -77.00 120.00  210
 50  \w   -170.00 -65.00   0.50    0.15    --  -96.00 -77.00 -13.67  210
 51  \w    -91.00 -65.00   0.50    0.15    --  -96.00 -77.00 -90.00   52
 52  \w   -113.00 -65.00   0.50    0.15    --  -96.00 -77.00-120.00   96
 53  \w   -131.00 -65.00   0.50    0.15    --  -96.00 -77.00-150.00  132
 54  \w   -169.00-137.00   0.50    0.15    --  -96.00 -77.00-150.00   64
 55  \w   -153.00-115.00   0.50    0.15    --  -96.00 -77.00-120.00   76
 56  \w   -153.00-119.00   0.50    0.15    --  -96.00 -77.00 -30.00   68
 57  \w   -168.00-124.00   0.50    0.15    --  -96.00 -77.00   0.00   88
 58  \w   -169.00 -67.00   0.50    0.15    --  -96.00 -75.00  74.60  204
 59  \w    -92.00 -66.00   0.50    0.15    --  -96.00 -74.00  62.68   52
 60  \w    -90.00 -65.00   0.50    0.15    --  -96.00 -77.00   0.00   50
 61  \w   -101.00 -66.00   0.50    0.15    --  -96.00 -74.00  39.68   70
 62  \w    -91.00 -66.00   0.50    0.15    --  -96.00 -74.00  32.99   50
 63  \w   -167.00 -94.00   0.50    0.15    --  -96.00 -74.00  32.99  146
 64  \w   -165.00-102.00   0.50    0.15    --  -96.00 -74.00  39.68  126
 65  \w    -93.00 -67.00   0.50    0.15    --  -96.00 -73.00  78.50   52
 66  \w   -165.00 -71.00   0.50    0.15    --  -96.00 -73.00 136.01  188
 67  \w   -163.00-117.00   0.50    0.15    --  -96.00 -73.00  78.50   92
 68  \w   -109.00 -65.00   0.50    0.15    --  -96.00 -77.00 -30.00   88
 69  \w    -97.00 -67.00   0.50    0.15    --  -96.00 -71.00  43.11   60
 70  \w   -166.00 -67.00   0.50    0.15    --  -96.00 -72.00 -87.84  198
 71  \w   -168.00 -66.00   0.50    0.15    --  -96.00 -74.00-167.59  204
 72  \w   -170.00 -65.00   0.50    0.15    --  -96.00 -76.00-134.72  210
 73  \w   -151.00 -68.00   0.50    0.15    --  -96.00 -70.00 -70.47  166
 74  \w   -166.00-141.00   0.50    0.15    --  -96.00 -65.00  -4.94   50
 75  \w   -113.00 -70.00   0.50    0.15    --  -96.00 -65.00  -4.94   86
 76  \w    -97.00 -70.00   0.50    0.15    --  -96.00 -61.00   0.00   54
 77  \w   -128.00 -68.00   0.50    0.15    --  -96.00 -69.00 145.30  120
 78  \w   -169.00-131.00   0.50    0.15    --  -96.00 -69.00 145.30   76
 79  \w   -139.00-112.00   0.50    0.15    --  -96.00 -18.00 167.00   54
;
_diffrn_measurement_device 'four-circle diffractometer'
_diffrn_measurement_device_type 'XtaLAB Synergy, Dualflex, HyPix'
_diffrn_measurement_method '\w scans'
_diffrn_orient_matrix_type 'CrysAlisPro convention (1999,Acta A55,543-557)'
_diffrn_orient_matrix_UB_11 0.1865414000
_diffrn_orient_matrix_UB_12 0.0082431000
_diffrn_orient_matrix_UB_13 0.0688299000
_diffrn_orient_matrix_UB_21 0.1099724000
_diffrn_orient_matrix_UB_22 0.0241189000
_diffrn_orient_matrix_UB_23 -0.1035048000
_diffrn_orient_matrix_UB_31 -0.0404905000
_diffrn_orient_matrix_UB_32 0.1037911000
_diffrn_orient_matrix_UB_33 0.0186231000
_diffrn_radiation_monochromator mirror
_diffrn_radiation_probe x-ray
_diffrn_radiation_type CuK\a
_diffrn_radiation_wavelength 1.54184
_diffrn_reflns_av_R_equivalents 0.0856
_diffrn_reflns_av_unetI/netI 0.0443
_diffrn_reflns_Laue_measured_fraction_full 0.999
_diffrn_reflns_Laue_measured_fraction_max 0.958
_diffrn_reflns_limit_h_max 8
_diffrn_reflns_limit_h_min -8
_diffrn_reflns_limit_k_max 18
_diffrn_reflns_limit_k_min -16
_diffrn_reflns_limit_l_max 14
_diffrn_reflns_limit_l_min -15
_diffrn_reflns_number 27281
_diffrn_reflns_point_group_measured_fraction_full 0.975
_diffrn_reflns_point_group_measured_fraction_max 0.913
_diffrn_reflns_theta_full 67.684
_diffrn_reflns_theta_max 75.214
_diffrn_reflns_theta_min 3.606
_diffrn_source 'micro-focus sealed X-ray tube'
_diffrn_source_type 'PhotonJet (Cu) X-ray Source'
_exptl_absorpt_coefficient_mu 2.505
_exptl_absorpt_correction_T_max 1.00000
_exptl_absorpt_correction_T_min 0.18102
_exptl_absorpt_correction_type multi-scan
_exptl_absorpt_process_details
;
CrysAlisPro 1.171.41.110a (Rigaku Oxford Diffraction, 2021)
Empirical absorption correction using spherical harmonics,
implemented in SCALE3 ABSPACK scaling algorithm.
;
_exptl_crystal_colour 'clear light colourless'
_exptl_crystal_colour_lustre clear
_exptl_crystal_colour_modifier light
_exptl_crystal_colour_primary colourless
_exptl_crystal_density_diffrn 1.471
_exptl_crystal_description block
_exptl_crystal_F_000 564
_exptl_crystal_size_max 0.05
_exptl_crystal_size_mid 0.02
_exptl_crystal_size_min 0.02
_refine_diff_density_max 0.491
_refine_diff_density_min -0.442
_refine_diff_density_rms 0.074
_refine_ls_abs_structure_details
;
 Flack x determined using 1984 quotients [(I+)-(I-)]/[(I+)+(I-)]
 (Parsons and Flack (2004), Acta Cryst. A60, s61).
;
_refine_ls_abs_structure_Flack -0.023(17)
_refine_ls_extinction_method none
_refine_ls_goodness_of_fit_ref 1.097
_refine_ls_hydrogen_treatment constr
_refine_ls_matrix_type full
_refine_ls_number_parameters 335
_refine_ls_number_reflns 4648
_refine_ls_number_restraints 1
_refine_ls_restrained_S_all 1.096
_refine_ls_R_factor_all 0.0493
_refine_ls_R_factor_gt 0.0478
_refine_ls_shift/su_max 0.000
_refine_ls_shift/su_mean 0.000
_refine_ls_structure_factor_coef Fsqd
_refine_ls_weighting_details
;
 w=1/[\s^2^(Fo^2^)+(0.1000P)^2^+0.1740P]
 where P=(Fo^2^+2Fc^2^)/3
;
_refine_ls_weighting_scheme calc
_refine_ls_wR_factor_gt 0.1294
_refine_ls_wR_factor_ref 0.1351
_reflns_Friedel_coverage 0.832
_reflns_Friedel_fraction_full 0.949
_reflns_Friedel_fraction_max 0.865
_reflns_number_gt 4522
_reflns_number_total 4648
_reflns_threshold_expression 'I > 2\s(I)'
_cod_data_source_file d3sc01880f2.cif
_cod_data_source_block exp_7542_auto
_cod_depositor_comments 'Adding full bibliography for 1569055.cif.'
_cod_database_code 1569055
_shelxl_version_number 2013-2
_shelx_space_group_comment
;
The symmetry employed for this shelxl refinement is uniquely defined
by the following loop, which should always be used as a source of
symmetry information in preference to the above space-group names.
They are only intended as comments.
;
_diffrn_oxdiff_digest_frames
;
0171553add485a4790c7d0421f1d423ff9000864508
;
_reflns_odcompleteness_completeness 100.00
_reflns_odcompleteness_iscentric 1
_reflns_odcompleteness_theta 66.97
_olex2_refinement_description
;
1. Fixed Uiso
 At 1.2 times of:
  All C(H) groups, All C(H,H) groups
 At 1.5 times of:
  All C(H,H,H) groups
2.a Secondary CH2 refined with riding coordinates:
 C18(H18A,H18B), C19(H19A,H19B)
2.b Aromatic/amide H refined with riding coordinates:
 C1(H1), C2(H2), C3(H3), C4(H4), C8(H8), C9(H9), C12(H12), C13(H13), C14(H14),
 C21(H21), C23(H23), C24(H24), C26(H26)
2.c Idealised Me refined as rotating group:
 C25(H25A,H25B,H25C)
;
_olex2_submission_special_instructions 'No special instructions were received'
_oxdiff_exptl_absorpt_empirical_details
;
Empirical correction (ABSPACK) includes:
- Absorption correction using spherical harmonics
- Frame scaling
;
_oxdiff_exptl_absorpt_empirical_full_max 4.085
_oxdiff_exptl_absorpt_empirical_full_min 0.344

loop_
_space_group_symop_operation_xyz
'x, y, z'
'-x, y+1/2, -z'

loop_
_atom_site_label
_atom_site_type_symbol
_atom_site_fract_x
_atom_site_fract_y
_atom_site_fract_z
_atom_site_U_iso_or_equiv
_atom_site_adp_type
_atom_site_occupancy
_atom_site_site_symmetry_order
_atom_site_calc_flag
_atom_site_refinement_flags_posn
_atom_site_refinement_flags_adp
_atom_site_refinement_flags_occupancy
_atom_site_disorder_assembly
_atom_site_disorder_group
S1 S 0.13114(13) 0.37633(6) 0.50263(7) 0.0253(2) Uani 1 1 d . . . . .
S2 S 0.00420(14) 0.59559(7) 0.10669(8) 0.0295(3) Uani 1 1 d . . . . .
F1 F 0.3328(4) 0.6776(2) 0.1408(3) 0.0496(8) Uani 1 1 d . . . . .
F2 F 0.1207(6) 0.7101(2) 0.2599(2) 0.0537(9) Uani 1 1 d . . . . .
F3 F 0.0981(5) 0.7683(2) 0.0983(3) 0.0513(8) Uani 1 1 d . . . . .
O1 O 0.2462(4) 0.3252(2) 0.4287(2) 0.0304(6) Uani 1 1 d . . . . .
O2 O -0.0502(4) 0.3412(2) 0.5330(2) 0.0330(7) Uani 1 1 d . . . . .
O3 O 0.0426(4) 0.5209(2) 0.1980(2) 0.0283(6) Uani 1 1 d . . . . .
O4 O -0.1874(5) 0.6243(3) 0.1160(3) 0.0466(9) Uani 1 1 d . . . . .
O5 O 0.0785(5) 0.5693(3) 0.0057(3) 0.0413(8) Uani 1 1 d . . . . .
N1 N 0.0878(5) 0.4792(2) 0.4450(3) 0.0250(7) Uani 1 1 d . . . . .
C1 C 0.7837(6) 0.2999(3) 0.2619(3) 0.0311(9) Uani 1 1 d . . . . .
H1 H 0.9032 0.2979 0.3003 0.037 Uiso 1 1 calc R . . . .
C2 C 0.7413(7) 0.2329(3) 0.1816(4) 0.0364(10) Uani 1 1 d . . . . .
H2 H 0.8316 0.1858 0.1661 0.044 Uiso 1 1 calc R . . . .
C3 C 0.6544(6) 0.3681(3) 0.2854(3) 0.0288(8) Uani 1 1 d . . . . .
H3 H 0.6840 0.4117 0.3414 0.035 Uiso 1 1 calc R . . . .
C4 C 0.5696(7) 0.2357(3) 0.1258(3) 0.0342(9) Uani 1 1 d . . . . .
H4 H 0.5403 0.1895 0.0727 0.041 Uiso 1 1 calc R . . . .
C5 C 0.4354(7) 0.3063(3) 0.1460(3) 0.0305(8) Uani 1 1 d . . . . .
C6 C 0.4776(6) 0.3744(3) 0.2274(3) 0.0268(8) Uani 1 1 d . . . . .
C7 C 0.3417(6) 0.4468(3) 0.2461(3) 0.0260(8) Uani 1 1 d . . . . .
C8 C 0.2577(7) 0.3101(3) 0.0869(3) 0.0334(9) Uani 1 1 d . . . . .
H8 H 0.2270 0.2631 0.0350 0.040 Uiso 1 1 calc R . . . .
C9 C 0.1311(6) 0.3800(3) 0.1038(3) 0.0315(8) Uani 1 1 d . . . . .
H9 H 0.0130 0.3827 0.0640 0.038 Uiso 1 1 calc R . . . .
C10 C 0.1796(6) 0.4487(3) 0.1821(3) 0.0277(8) Uani 1 1 d . . . . .
C11 C 0.1503(8) 0.6936(3) 0.1564(4) 0.0394(10) Uani 1 1 d . . . . .
C12 C 0.5505(6) 0.6559(3) 0.3953(4) 0.0349(9) Uani 1 1 d . . . . .
H12 H 0.6558 0.6968 0.3879 0.042 Uiso 1 1 calc R . . . .
C13 C 0.4227(7) 0.6714(3) 0.4769(4) 0.0334(9) Uani 1 1 d . . . . .
H13 H 0.4378 0.7229 0.5247 0.040 Uiso 1 1 calc R . . . .
C14 C 0.5291(6) 0.5817(3) 0.3234(3) 0.0296(8) Uani 1 1 d . . . . .
H14 H 0.6195 0.5731 0.2678 0.036 Uiso 1 1 calc R . . . .
C15 C 0.3753(5) 0.5190(3) 0.3316(3) 0.0247(8) Uani 1 1 d . . . . .
C16 C 0.2715(6) 0.6101(3) 0.4875(3) 0.0275(8) Uani 1 1 d . . . . .
C17 C 0.2539(5) 0.5344(3) 0.4180(3) 0.0245(7) Uani 1 1 d . . . . .
C18 C 0.1081(7) 0.6129(3) 0.5645(4) 0.0331(9) Uani 1 1 d . . . . .
H18A H 0.0513 0.6757 0.5681 0.040 Uiso 1 1 calc R . . . .
H18B H 0.1488 0.5931 0.6389 0.040 Uiso 1 1 calc R . . . .
C19 C -0.0317(6) 0.5432(3) 0.5116(4) 0.0331(9) Uani 1 1 d . . . . .
H19A H -0.0996 0.5080 0.5681 0.040 Uiso 1 1 calc R . . . .
H19B H -0.1273 0.5756 0.4645 0.040 Uiso 1 1 calc R . . . .
C20 C 0.2687(6) 0.3976(3) 0.6231(3) 0.0255(8) Uani 1 1 d . . . . .
C21 C 0.2822(7) 0.4271(3) 0.8153(4) 0.0352(10) Uani 1 1 d . . . . .
H21 H 0.2191 0.4329 0.8827 0.042 Uiso 1 1 calc R . . . .
C22 C 0.4794(7) 0.4410(3) 0.8121(4) 0.0327(9) Uani 1 1 d . . . . .
C23 C 0.1777(6) 0.4050(3) 0.7216(3) 0.0311(8) Uani 1 1 d . . . . .
H23 H 0.0438 0.3950 0.7249 0.037 Uiso 1 1 calc R . . . .
C24 C 0.4656(6) 0.4094(3) 0.6173(4) 0.0317(9) Uani 1 1 d . . . . .
H24 H 0.5280 0.4033 0.5497 0.038 Uiso 1 1 calc R . . . .
C25 C 0.5926(8) 0.4649(5) 0.9140(4) 0.0485(12) Uani 1 1 d . . . . .
H25A H 0.5119 0.5000 0.9634 0.073 Uiso 1 1 calc GR . . . .
H25B H 0.7034 0.5026 0.8950 0.073 Uiso 1 1 calc GR . . . .
H25C H 0.6362 0.4077 0.9500 0.073 Uiso 1 1 calc GR . . . .
C26 C 0.5686(6) 0.4304(4) 0.7121(4) 0.0354(10) Uani 1 1 d . . . . .
H26 H 0.7033 0.4377 0.7091 0.043 Uiso 1 1 calc R . . . .

loop_
_atom_site_aniso_label
_atom_site_aniso_U_11
_atom_site_aniso_U_22
_atom_site_aniso_U_33
_atom_site_aniso_U_23
_atom_site_aniso_U_13
_atom_site_aniso_U_12
S1 0.0331(5) 0.0179(5) 0.0250(4) 0.0002(3) 0.0000(3) -0.0013(3)
S2 0.0331(5) 0.0298(5) 0.0257(5) 0.0045(4) -0.0006(3) 0.0014(4)
F1 0.0437(15) 0.0460(19) 0.0586(18) 0.0199(15) -0.0095(13) -0.0107(13)
F2 0.099(3) 0.0268(16) 0.0349(14) -0.0033(11) -0.0100(15) 0.0111(15)
F3 0.076(2) 0.0268(15) 0.0496(17) 0.0115(12) -0.0170(15) 0.0015(13)
O1 0.0452(16) 0.0156(14) 0.0304(14) -0.0011(11) 0.0024(12) 0.0014(11)
O2 0.0387(15) 0.0283(16) 0.0319(14) 0.0026(12) -0.0001(11) -0.0071(12)
O3 0.0319(13) 0.0275(16) 0.0254(13) 0.0035(11) 0.0017(10) 0.0003(11)
O4 0.0344(16) 0.058(3) 0.0476(19) 0.0221(17) 0.0008(14) 0.0055(15)
O5 0.060(2) 0.0372(19) 0.0262(14) 0.0049(13) 0.0017(13) 0.0020(15)
N1 0.0291(15) 0.0169(16) 0.0290(16) 0.0019(13) 0.0002(12) 0.0015(12)
C1 0.033(2) 0.029(2) 0.0306(19) 0.0012(17) 0.0017(15) 0.0023(16)
C2 0.045(2) 0.029(2) 0.035(2) -0.0005(18) 0.0053(18) 0.0038(18)
C3 0.038(2) 0.021(2) 0.0271(18) -0.0001(16) 0.0031(14) 0.0009(16)
C4 0.050(2) 0.024(2) 0.0297(19) -0.0040(17) 0.0038(17) 0.0008(18)
C5 0.043(2) 0.022(2) 0.0268(18) -0.0013(15) 0.0015(16) -0.0029(16)
C6 0.0373(19) 0.0184(18) 0.0248(16) 0.0005(16) 0.0043(14) -0.0020(15)
C7 0.0331(18) 0.021(2) 0.0236(17) 0.0037(15) 0.0023(14) -0.0021(15)
C8 0.042(2) 0.029(2) 0.0287(19) -0.0044(16) -0.0015(16) -0.0049(18)
C9 0.039(2) 0.029(2) 0.0259(18) -0.0004(17) 0.0002(15) -0.0046(18)
C10 0.0342(18) 0.022(2) 0.0269(18) 0.0008(16) 0.0031(15) -0.0020(16)
C11 0.055(3) 0.026(2) 0.037(2) 0.0085(19) -0.006(2) 0.0021(19)
C12 0.037(2) 0.020(2) 0.046(2) 0.0012(18) -0.0058(18) -0.0044(17)
C13 0.046(2) 0.016(2) 0.038(2) -0.0030(16) -0.0076(18) -0.0013(17)
C14 0.0334(19) 0.020(2) 0.0348(19) 0.0046(16) -0.0021(15) 0.0003(15)
C15 0.0316(18) 0.0152(19) 0.0270(18) 0.0023(15) -0.0020(15) 0.0000(14)
C16 0.040(2) 0.0163(19) 0.0265(18) 0.0001(14) -0.0046(16) 0.0038(15)
C17 0.0300(18) 0.0181(19) 0.0251(17) 0.0012(15) -0.0042(14) 0.0019(14)
C18 0.047(2) 0.021(2) 0.031(2) -0.0018(16) 0.0023(17) 0.0067(17)
C19 0.036(2) 0.030(2) 0.033(2) -0.0007(17) 0.0056(16) 0.0063(17)
C20 0.0339(18) 0.0164(19) 0.0262(17) 0.0007(14) 0.0010(14) 0.0006(14)
C21 0.045(2) 0.034(3) 0.0262(19) 0.0010(16) 0.0041(17) 0.0077(18)
C22 0.044(2) 0.021(2) 0.032(2) 0.0026(17) -0.0047(17) -0.0011(17)
C23 0.0319(19) 0.032(2) 0.0294(19) 0.0043(17) 0.0017(15) 0.0032(16)
C24 0.035(2) 0.028(2) 0.032(2) 0.0026(17) 0.0055(16) 0.0011(16)
C25 0.061(3) 0.049(3) 0.035(2) 0.001(2) -0.013(2) -0.004(2)
C26 0.034(2) 0.035(3) 0.037(2) 0.0071(18) -0.0042(17) -0.0019(17)

loop_
_atom_type_symbol
_atom_type_description
_atom_type_scat_dispersion_real
_atom_type_scat_dispersion_imag
_atom_type_scat_source
C C 0.0181 0.0091 'International Tables Vol C Tables 4.2.6.8 and 6.1.1.4'
H H 0.0000 0.0000 'International Tables Vol C Tables 4.2.6.8 and 6.1.1.4'
F F 0.0727 0.0534 'International Tables Vol C Tables 4.2.6.8 and 6.1.1.4'
N N 0.0311 0.0180 'International Tables Vol C Tables 4.2.6.8 and 6.1.1.4'
O O 0.0492 0.0322 'International Tables Vol C Tables 4.2.6.8 and 6.1.1.4'
S S 0.3331 0.5567 'International Tables Vol C Tables 4.2.6.8 and 6.1.1.4'

loop_
_geom_angle_atom_site_label_1
_geom_angle_atom_site_label_2
_geom_angle_atom_site_label_3
_geom_angle
_geom_angle_site_symmetry_1
_geom_angle_site_symmetry_3
_geom_angle_publ_flag
O1 S1 N1 106.78(17) . . ?
O1 S1 C20 108.36(18) . . ?
O2 S1 O1 120.08(19) . . ?
O2 S1 N1 105.86(18) . . ?
O2 S1 C20 108.24(18) . . ?
N1 S1 C20 106.81(18) . . ?
O3 S2 C11 101.95(18) . . ?
O4 S2 O3 106.83(18) . . ?
O4 S2 C11 105.6(3) . . ?
O5 S2 O3 112.46(18) . . ?
O5 S2 O4 121.6(2) . . ?
O5 S2 C11 106.5(2) . . ?
C10 O3 S2 120.3(2) . . ?
C17 N1 S1 116.5(3) . . ?
C17 N1 C19 104.3(3) . . ?
C19 N1 S1 114.5(3) . . ?
C2 C1 H1 119.6 . . ?
C3 C1 H1 119.6 . . ?
C3 C1 C2 120.7(4) . . ?
C1 C2 H2 120.1 . . ?
C4 C2 C1 119.8(4) . . ?
C4 C2 H2 120.1 . . ?
C1 C3 H3 119.5 . . ?
C1 C3 C6 120.9(4) . . ?
C6 C3 H3 119.5 . . ?
C2 C4 H4 119.5 . . ?
C2 C4 C5 120.9(4) . . ?
C5 C4 H4 119.5 . . ?
C4 C5 C6 119.5(4) . . ?
C4 C5 C8 121.0(4) . . ?
C8 C5 C6 119.5(4) . . ?
C3 C6 C5 118.1(4) . . ?
C3 C6 C7 122.8(4) . . ?
C5 C6 C7 119.1(4) . . ?
C6 C7 C15 121.8(3) . . ?
C10 C7 C6 117.9(4) . . ?
C10 C7 C15 120.3(4) . . ?
C5 C8 H8 119.5 . . ?
C9 C8 C5 120.9(4) . . ?
C9 C8 H8 119.5 . . ?
C8 C9 H9 120.8 . . ?
C8 C9 C10 118.4(4) . . ?
C10 C9 H9 120.8 . . ?
C7 C10 O3 119.1(4) . . ?
C7 C10 C9 124.0(4) . . ?
C9 C10 O3 116.8(3) . . ?
F1 C11 S2 110.5(4) . . ?
F1 C11 F3 108.5(4) . . ?
F2 C11 S2 111.0(4) . . ?
F2 C11 F1 110.5(4) . . ?
F2 C11 F3 108.8(4) . . ?
F3 C11 S2 107.5(3) . . ?
C13 C12 H12 119.2 . . ?
C13 C12 C14 121.6(4) . . ?
C14 C12 H12 119.2 . . ?
C12 C13 H13 120.8 . . ?
C12 C13 C16 118.5(4) . . ?
C16 C13 H13 120.8 . . ?
C12 C14 H14 119.4 . . ?
C12 C14 C15 121.2(4) . . ?
C15 C14 H14 119.4 . . ?
C14 C15 C7 120.2(3) . . ?
C17 C15 C7 123.9(3) . . ?
C17 C15 C14 115.7(4) . . ?
C13 C16 C17 119.9(4) . . ?
C13 C16 C18 129.6(4) . . ?
C17 C16 C18 110.5(4) . . ?
C15 C17 N1 126.4(4) . . ?
C16 C17 N1 110.4(3) . . ?
C16 C17 C15 123.1(4) . . ?
C16 C18 H18A 111.4 . . ?
C16 C18 H18B 111.4 . . ?
C16 C18 C19 101.8(3) . . ?
H18A C18 H18B 109.3 . . ?
C19 C18 H18A 111.4 . . ?
C19 C18 H18B 111.4 . . ?
N1 C19 C18 105.9(3) . . ?
N1 C19 H19A 110.5 . . ?
N1 C19 H19B 110.5 . . ?
C18 C19 H19A 110.5 . . ?
C18 C19 H19B 110.5 . . ?
H19A C19 H19B 108.7 . . ?
C23 C20 S1 119.3(3) . . ?
C23 C20 C24 120.9(4) . . ?
C24 C20 S1 119.8(3) . . ?
C22 C21 H21 119.6 . . ?
C23 C21 H21 119.6 . . ?
C23 C21 C22 120.8(4) . . ?
C21 C22 C25 120.6(4) . . ?
C21 C22 C26 118.3(4) . . ?
C26 C22 C25 121.1(4) . . ?
C20 C23 H23 120.1 . . ?
C21 C23 C20 119.8(4) . . ?
C21 C23 H23 120.1 . . ?
C20 C24 H24 120.7 . . ?
C26 C24 C20 118.6(4) . . ?
C26 C24 H24 120.7 . . ?
C22 C25 H25A 109.5 . . ?
C22 C25 H25B 109.5 . . ?
C22 C25 H25C 109.5 . . ?
H25A C25 H25B 109.5 . . ?
H25A C25 H25C 109.5 . . ?
H25B C25 H25C 109.5 . . ?
C22 C26 H26 119.2 . . ?
C24 C26 C22 121.7(4) . . ?
C24 C26 H26 119.2 . . ?

loop_
_geom_bond_atom_site_label_1
_geom_bond_atom_site_label_2
_geom_bond_distance
_geom_bond_site_symmetry_2
_geom_bond_publ_flag
S1 O1 1.432(3) . ?
S1 O2 1.425(3) . ?
S1 N1 1.666(3) . ?
S1 C20 1.769(4) . ?
S2 O3 1.571(3) . ?
S2 O4 1.411(3) . ?
S2 O5 1.406(3) . ?
S2 C11 1.839(5) . ?
F1 C11 1.317(6) . ?
F2 C11 1.313(6) . ?
F3 C11 1.335(5) . ?
O3 C10 1.431(5) . ?
N1 C17 1.454(5) . ?
N1 C19 1.500(5) . ?
C1 H1 0.9500 . ?
C1 C2 1.405(7) . ?
C1 C3 1.372(6) . ?
C2 H2 0.9500 . ?
C2 C4 1.368(7) . ?
C3 H3 0.9500 . ?
C3 C6 1.414(6) . ?
C4 H4 0.9500 . ?
C4 C5 1.411(6) . ?
C5 C6 1.425(6) . ?
C5 C8 1.425(6) . ?
C6 C7 1.434(6) . ?
C7 C10 1.364(6) . ?
C7 C15 1.490(5) . ?
C8 H8 0.9500 . ?
C8 C9 1.361(7) . ?
C9 H9 0.9500 . ?
C9 C10 1.413(6) . ?
C12 H12 0.9500 . ?
C12 C13 1.377(7) . ?
C12 C14 1.392(7) . ?
C13 H13 0.9500 . ?
C13 C16 1.387(6) . ?
C14 H14 0.9500 . ?
C14 C15 1.411(6) . ?
C15 C17 1.392(5) . ?
C16 C17 1.389(6) . ?
C16 C18 1.502(6) . ?
C18 H18A 0.9900 . ?
C18 H18B 0.9900 . ?
C18 C19 1.535(7) . ?
C19 H19A 0.9900 . ?
C19 H19B 0.9900 . ?
C20 C23 1.384(5) . ?
C20 C24 1.392(6) . ?
C21 H21 0.9500 . ?
C21 C22 1.396(7) . ?
C21 C23 1.383(7) . ?
C22 C25 1.502(7) . ?
C22 C26 1.397(7) . ?
C23 H23 0.9500 . ?
C24 H24 0.9500 . ?
C24 C26 1.386(7) . ?
C25 H25A 0.9800 . ?
C25 H25B 0.9800 . ?
C25 H25C 0.9800 . ?
C26 H26 0.9500 . ?
